data_7222363
loop_
_publ_author_name
'Palmucci, Jessica'
'Mahmudov, Kamran T.'
'Guedes da Silva, M. F\'atima C.'
'Martins, Lu\'isa Margarida'
'Marchetti, Fabio'
'Pettinari, Claudio'
'Pombeiro, Armando J. L.'

_publ_section_title
;
 Arylhydrazones of Barbituric Acid: synthesis, coordination ability and
 catalytic activity of their CoII/III and CuII complexes toward
 peroxidative oxidation of alkanes
;
_journal_name_full 'RSC Adv.'
_journal_paper_doi 10.1039/C5RA14078A
_journal_year 2015
_chemical_formula_moiety '2(C10 H7 N4 O6 S), Co H12 O6, 8(H2 O)'
_chemical_formula_sum 'C20 H42 Co N8 O26 S2'
_chemical_formula_weight 933.66
_chemical_name_systematic
;
 ?
;
_space_group_crystal_system monoclinic
_space_group_IT_number 14
_space_group_name_Hall '-P 2yn'
_space_group_name_H-M_alt 'P 1 21/n 1'
_symmetry_space_group_name_Hall '-P 2yn'
_symmetry_space_group_name_H-M 'P 1 21/n 1'
_atom_sites_solution_hydrogens mixed
_audit_creation_method SHELXL-2013
_audit_update_record
;
2015-03-20 deposited with the CCDC.
2015-09-29 downloaded from the CCDC.
;
_cell_angle_alpha 90
_cell_angle_beta 96.6090(10)
_cell_angle_gamma 90
_cell_formula_units_Z 2
_cell_length_a 15.8042(6)
_cell_length_b 6.5960(2)
_cell_length_c 18.5585(6)
_cell_measurement_reflns_used 9850
_cell_measurement_temperature 296(2)
_cell_measurement_theta_max 26.40
_cell_measurement_theta_min 2.60
_cell_volume 1921.77(11)
_computing_cell_refinement 'Bruker SAINT'
_computing_data_collection 'Bruker APEX2'
_computing_data_reduction 'Bruker SAINT'
_computing_molecular_graphics 'Ortep-3 for Windows (Farrugia, 1997)'
_computing_publication_material 'WinGX publication routines (Farrugia, 1999)'
_computing_structure_refinement 'SHELXL-2013 (Sheldrick, 2013)'
_computing_structure_solution 'SIR97 (Giacovazzo et al, 1997)'
_diffrn_ambient_temperature 296(2)
_diffrn_measured_fraction_theta_full 0.988
_diffrn_measured_fraction_theta_max 0.982
_diffrn_measurement_device_type 'Bruker APEX-II PHOTON 100'
_diffrn_measurement_method '\f and \w scans'
_diffrn_radiation_type MoK\a
_diffrn_radiation_wavelength 0.71073
_diffrn_reflns_av_R_equivalents 0.0292
_diffrn_reflns_av_unetI/netI 0.0130
_diffrn_reflns_laue_measured_fraction_full 0.988
_diffrn_reflns_laue_measured_fraction_max 0.982
_diffrn_reflns_limit_h_max 19
_diffrn_reflns_limit_h_min -19
_diffrn_reflns_limit_k_max 8
_diffrn_reflns_limit_k_min -8
_diffrn_reflns_limit_l_max 23
_diffrn_reflns_limit_l_min -23
_diffrn_reflns_number 43754
_diffrn_reflns_point_group_measured_fraction_full 0.988
_diffrn_reflns_point_group_measured_fraction_max 0.982
_diffrn_reflns_theta_full 25.242
_diffrn_reflns_theta_max 26.428
_diffrn_reflns_theta_min 2.595
_exptl_absorpt_coefficient_mu 0.659
_exptl_absorpt_correction_T_max 0.954
_exptl_absorpt_correction_T_min 0.845
_exptl_absorpt_correction_type multi-scan
_exptl_absorpt_process_details sadabs
_exptl_crystal_colour red
_exptl_crystal_density_diffrn 1.614
_exptl_crystal_description plate
_exptl_crystal_F_000 970
_exptl_crystal_size_max 0.482
_exptl_crystal_size_mid 0.203
_exptl_crystal_size_min 0.062
_refine_diff_density_max 0.737
_refine_diff_density_min -0.491
_refine_diff_density_rms 0.093
_refine_ls_extinction_method none
_refine_ls_goodness_of_fit_ref 1.067
_refine_ls_hydrogen_treatment mixed
_refine_ls_matrix_type full
_refine_ls_number_parameters 304
_refine_ls_number_reflns 3893
_refine_ls_number_restraints 18
_refine_ls_restrained_S_all 1.072
_refine_ls_R_factor_all 0.0584
_refine_ls_R_factor_gt 0.0491
_refine_ls_shift/su_max 0.003
_refine_ls_shift/su_mean 0.000
_refine_ls_structure_factor_coef Fsqd
_refine_ls_weighting_details 'w=1/[\s^2^(Fo^2^)+(0.0718P)^2^+2.0652P] where P=(Fo^2^+2Fc^2^)/3'
_refine_ls_weighting_scheme calc
_refine_ls_wR_factor_gt 0.1237
_refine_ls_wR_factor_ref 0.1331
_reflns_Friedel_coverage 0.000
_reflns_number_gt 3326
_reflns_number_total 3893
_reflns_threshold_expression 'I > 2\s(I)'
_cod_data_source_file c5ra14078a2.cif
_cod_data_source_block 9
_cod_database_code 7222363
_shelx_space_group_comment
;
The symmetry employed for this shelxl refinement is uniquely defined
by the following loop, which should always be used as a source of
symmetry information in preference to the above space-group names.
They are only intended as comments.
;
_shelx_estimated_absorpt_t_min 0.742
_shelx_estimated_absorpt_t_max 0.960
_shelxl_version_number 2013-4

loop_
_space_group_symop_operation_xyz
'x, y, z'
'-x+1/2, y+1/2, -z+1/2'
'-x, -y, -z'
'x-1/2, -y-1/2, z-1/2'

loop_
_atom_site_label
_atom_site_type_symbol
_atom_site_fract_x
_atom_site_fract_y
_atom_site_fract_z
_atom_site_U_iso_or_equiv
_atom_site_adp_type
_atom_site_occupancy
_atom_site_site_symmetry_order
_atom_site_calc_flag
_atom_site_refinement_flags_posn
_atom_site_refinement_flags_adp
_atom_site_refinement_flags_occupancy
C1 C 0.60990(16) 0.3400(4) 0.66286(14) 0.0316(5) Uani 1 1 d . . .
C2 C 0.61503(17) 0.5075(4) 0.70945(14) 0.0318(5) Uani 1 1 d . . .
C3 C 0.68147(19) 0.6448(4) 0.70805(16) 0.0416(6) Uani 1 1 d . . .
H3 H 0.6849 0.7563 0.7389 0.050 Uiso 1 1 calc R U .
C4 C 0.7427(2) 0.6174(5) 0.66112(18) 0.0478(7) Uani 1 1 d . . .
H4 H 0.7870 0.7100 0.6605 0.057 Uiso 1 1 calc R U .
C5 C 0.73739(19) 0.4517(5) 0.61537(18) 0.0465(7) Uani 1 1 d . . .
H5 H 0.7783 0.4329 0.5838 0.056 Uiso 1 1 calc R U .
C6 C 0.67202(18) 0.3138(4) 0.61605(16) 0.0403(6) Uani 1 1 d . . .
H6 H 0.6693 0.2026 0.5851 0.048 Uiso 1 1 calc R U .
C7 C 0.47745(15) -0.0881(4) 0.61705(14) 0.0308(5) Uani 1 1 d . . .
C8 C 0.48559(16) -0.2576(4) 0.56778(14) 0.0318(5) Uani 1 1 d . . .
C9 C 0.40233(17) -0.0736(4) 0.65587(15) 0.0354(6) Uani 1 1 d . . .
C10 C 0.34975(17) -0.3900(5) 0.59965(15) 0.0389(6) Uani 1 1 d . . .
N3 N 0.54193(14) 0.2010(3) 0.66249(12) 0.0335(5) Uani 1 1 d D . .
N4 N 0.54089(13) 0.0418(3) 0.62113(12) 0.0306(5) Uani 1 1 d . . .
N5 N 0.34263(14) -0.2237(4) 0.64224(13) 0.0374(5) Uani 1 1 d D . .
N6 N 0.42071(14) -0.3975(4) 0.56356(12) 0.0368(5) Uani 1 1 d D . .
O1 O 0.39219(14) 0.0636(4) 0.69841(13) 0.0529(6) Uani 1 1 d . . .
O2 O 0.29638(15) -0.5228(4) 0.59307(14) 0.0588(7) Uani 1 1 d . . .
O1W O 0.3396(2) 0.7786(6) 0.83184(16) 0.0823(9) Uani 1 1 d D . .
O3 O 0.54487(12) -0.2808(3) 0.53116(11) 0.0427(5) Uani 1 1 d . . .
O2W O 0.3181(2) 0.3177(7) 0.8081(2) 0.1136(14) Uani 1 1 d D . .
O3W O 0.34940(17) 0.4789(4) 0.03341(14) 0.0492(6) Uani 1 1 d . . .
O4W O 0.80985(15) 0.3957(4) 0.01036(14) 0.0560(6) Uani 1 1 d D . .
O11 O 0.45859(15) 0.4938(4) 0.73727(13) 0.0576(6) Uani 1 1 d . . .
O12 O 0.56843(16) 0.4136(4) 0.83314(12) 0.0575(6) Uani 1 1 d . . .
O13 O 0.5471(2) 0.7588(4) 0.79293(14) 0.0683(8) Uani 1 1 d . . .
O21 O 0.38836(15) 0.1502(4) -0.03814(13) 0.0578(6) Uani 1 1 d D . .
O22 O 0.54914(15) 0.2747(3) 0.04222(12) 0.0465(5) Uani 1 1 d D . .
O23 O 0.54332(19) 0.0416(3) -0.10108(12) 0.0567(7) Uani 1 1 d D . .
S1 S 0.54134(4) 0.54655(10) 0.77367(3) 0.03350(18) Uani 1 1 d . . .
Co1 Co 0.5000 0.0000 0.0000 0.03185(16) Uani 1 2 d S . P
H1W1 H 0.343(2) 0.664(3) 0.8134(19) 0.048 Uiso 1 1 d D U .
H1W2 H 0.2950(17) 0.851(5) 0.8351(19) 0.048 Uiso 1 1 d D U .
H2W1 H 0.289(2) 0.396(5) 0.7701(16) 0.048 Uiso 1 1 d D U .
H2W2 H 0.3547(17) 0.266(5) 0.7815(15) 0.048 Uiso 1 1 d D U .
H3N H 0.4964(16) 0.222(5) 0.6873(16) 0.048 Uiso 1 1 d D U .
H3W1 H 0.362(3) 0.491(5) 0.073(2) 0.048 Uiso 1 1 d . U .
H3W2 H 0.297(3) 0.508(5) 0.030(2) 0.048 Uiso 1 1 d . U .
H4W1 H 0.8500(17) 0.359(5) -0.0170(15) 0.048 Uiso 1 1 d D U .
H4W2 H 0.804(2) 0.293(4) 0.0411(15) 0.048 Uiso 1 1 d D U .
H5N H 0.2949(15) -0.221(5) 0.6626(17) 0.048 Uiso 1 1 d D U .
H6N H 0.426(2) -0.509(4) 0.5366(17) 0.048 Uiso 1 1 d D U .
H21A H 0.3682 0.2590 -0.0126 0.048 Uiso 1 1 d D U .
H21B H 0.4230 0.2232 -0.0689 0.048 Uiso 1 1 d D U .
H22A H 0.5799(19) 0.343(5) 0.0134(15) 0.048 Uiso 1 1 d D U .
H22B H 0.5872(17) 0.259(5) 0.0810(13) 0.048 Uiso 1 1 d D U .
H23A H 0.544(2) 0.153(4) -0.1265(16) 0.048 Uiso 1 1 d D U .
H23B H 0.545(2) -0.056(4) -0.1328(16) 0.048 Uiso 1 1 d D U .

loop_
_atom_site_aniso_label
_atom_site_aniso_U_11
_atom_site_aniso_U_22
_atom_site_aniso_U_33
_atom_site_aniso_U_23
_atom_site_aniso_U_13
_atom_site_aniso_U_12
C1 0.0319(12) 0.0298(12) 0.0333(13) -0.0041(10) 0.0043(10) -0.0014(10)
C2 0.0358(13) 0.0298(12) 0.0301(13) -0.0043(10) 0.0056(11) -0.0009(10)
C3 0.0502(16) 0.0346(14) 0.0400(15) -0.0085(11) 0.0054(13) -0.0091(12)
C4 0.0423(16) 0.0463(17) 0.0564(18) -0.0053(14) 0.0123(14) -0.0167(13)
C5 0.0403(16) 0.0540(18) 0.0484(17) -0.0074(14) 0.0182(14) -0.0059(13)
C6 0.0392(14) 0.0410(15) 0.0423(15) -0.0129(12) 0.0113(12) -0.0031(12)
C7 0.0278(12) 0.0324(13) 0.0329(13) -0.0065(10) 0.0068(10) -0.0008(10)
C8 0.0297(12) 0.0335(13) 0.0330(13) -0.0076(10) 0.0064(10) -0.0048(10)
C9 0.0304(13) 0.0402(14) 0.0365(14) -0.0062(11) 0.0075(11) 0.0016(11)
C10 0.0327(13) 0.0482(16) 0.0364(14) -0.0066(12) 0.0072(11) -0.0085(12)
N3 0.0316(11) 0.0341(11) 0.0364(12) -0.0115(9) 0.0104(9) -0.0030(9)
N4 0.0300(11) 0.0310(11) 0.0314(11) -0.0073(8) 0.0057(9) -0.0003(8)
N5 0.0282(11) 0.0447(13) 0.0415(13) -0.0076(10) 0.0137(10) -0.0029(9)
N6 0.0348(11) 0.0394(13) 0.0380(12) -0.0149(10) 0.0116(10) -0.0097(10)
O1 0.0459(12) 0.0549(13) 0.0623(14) -0.0287(11) 0.0248(11) -0.0050(10)
O2 0.0481(13) 0.0657(15) 0.0668(15) -0.0257(12) 0.0239(11) -0.0266(11)
O1W 0.0709(19) 0.116(3) 0.0599(18) -0.0036(18) 0.0071(15) 0.0109(19)
O3 0.0405(10) 0.0425(11) 0.0490(11) -0.0204(9) 0.0221(9) -0.0123(8)
O2W 0.082(2) 0.141(4) 0.133(3) -0.043(3) 0.074(2) -0.037(2)
O3W 0.0466(13) 0.0574(14) 0.0434(12) -0.0027(10) 0.0042(11) 0.0111(10)
O4W 0.0485(13) 0.0603(15) 0.0612(15) 0.0074(12) 0.0147(11) 0.0198(11)
O11 0.0422(12) 0.0833(18) 0.0484(13) -0.0169(11) 0.0096(10) 0.0113(11)
O12 0.0713(16) 0.0578(14) 0.0460(12) 0.0144(11) 0.0179(11) 0.0100(12)
O13 0.107(2) 0.0384(12) 0.0671(16) -0.0183(11) 0.0426(15) -0.0045(13)
O21 0.0503(13) 0.0578(14) 0.0630(15) -0.0161(12) -0.0029(11) 0.0144(11)
O22 0.0561(13) 0.0397(11) 0.0432(12) -0.0062(9) 0.0043(10) -0.0110(10)
O23 0.0977(19) 0.0358(11) 0.0424(12) -0.0076(9) 0.0334(13) -0.0086(12)
S1 0.0426(4) 0.0295(3) 0.0295(3) -0.0060(2) 0.0088(3) 0.0018(3)
Co1 0.0358(3) 0.0293(3) 0.0313(3) -0.00535(19) 0.0075(2) -0.00074(19)

loop_
_atom_type_symbol
_atom_type_description
_atom_type_scat_dispersion_real
_atom_type_scat_dispersion_imag
_atom_type_scat_source
C C 0.0033 0.0016 'International Tables Vol C Tables 4.2.6.8 and 6.1.1.4'
H H 0.0000 0.0000 'International Tables Vol C Tables 4.2.6.8 and 6.1.1.4'
N N 0.0061 0.0033 'International Tables Vol C Tables 4.2.6.8 and 6.1.1.4'
O O 0.0106 0.0060 'International Tables Vol C Tables 4.2.6.8 and 6.1.1.4'
S S 0.1246 0.1234 'International Tables Vol C Tables 4.2.6.8 and 6.1.1.4'
Co Co 0.3494 0.9721 'International Tables Vol C Tables 4.2.6.8 and 6.1.1.4'

loop_
_geom_angle_atom_site_label_1
_geom_angle_atom_site_label_2
_geom_angle_atom_site_label_3
_geom_angle
_geom_angle_site_symmetry_1
_geom_angle_site_symmetry_3
C6 C1 C2 119.2(2) . .
C6 C1 N3 120.4(2) . .
C2 C1 N3 120.4(2) . .
C3 C2 C1 119.6(2) . .
C3 C2 S1 118.2(2) . .
C1 C2 S1 122.2(2) . .
C4 C3 C2 120.7(3) . .
C4 C3 H3 119.6 . .
C2 C3 H3 119.6 . .
C5 C4 C3 119.5(3) . .
C5 C4 H4 120.3 . .
C3 C4 H4 120.3 . .
C6 C5 C4 120.6(3) . .
C6 C5 H5 119.7 . .
C4 C5 H5 119.7 . .
C5 C6 C1 120.4(3) . .
C5 C6 H6 119.8 . .
C1 C6 H6 119.8 . .
N4 C7 C8 114.4(2) . .
N4 C7 C9 125.9(2) . .
C8 C7 C9 119.6(2) . .
O3 C8 N6 119.7(2) . .
O3 C8 C7 124.7(2) . .
N6 C8 C7 115.5(2) . .
O1 C9 N5 121.0(2) . .
O1 C9 C7 122.7(3) . .
N5 C9 C7 116.3(2) . .
O2 C10 N5 122.4(3) . .
O2 C10 N6 121.6(3) . .
N5 C10 N6 116.0(2) . .
N4 N3 C1 119.0(2) . .
N4 N3 H3N 118(2) . .
C1 N3 H3N 123(2) . .
N3 N4 C7 121.2(2) . .
C10 N5 C9 125.9(2) . .
C10 N5 H5N 113(2) . .
C9 N5 H5N 121(2) . .
C10 N6 C8 126.5(2) . .
C10 N6 H6N 116(2) . .
C8 N6 H6N 117(2) . .
H1W1 O1W H1W2 129(3) . .
H2W1 O2W H2W2 96(3) . .
H3W1 O3W H3W2 101(4) . .
H4W1 O4W H4W2 107(3) . .
Co1 O21 H21A 121.00 . .
Co1 O21 H21B 86.00 . .
H21A O21 H21B 100.00 . .
Co1 O22 H22A 115(2) . .
Co1 O22 H22B 113(2) . .
H22A O22 H22B 101(3) . .
Co1 O23 H23A 128(2) . .
Co1 O23 H23B 123(2) . .
H23A O23 H23B 105(3) . .
O12 S1 O11 112.72(16) . .
O12 S1 O13 113.38(16) . .
O11 S1 O13 112.19(17) . .
O12 S1 C2 105.45(13) . .
O11 S1 C2 106.22(13) . .
O13 S1 C2 106.15(13) . .
O21 Co1 O21 180.0 . 3_655
O21 Co1 O23 90.88(11) . 3_655
O21 Co1 O23 89.12(11) 3_655 3_655
O21 Co1 O23 89.12(11) . .
O21 Co1 O23 90.88(11) 3_655 .
O23 Co1 O23 180.0 3_655 .
O21 Co1 O22 91.22(9) . 3_655
O21 Co1 O22 88.78(9) 3_655 3_655
O23 Co1 O22 94.40(9) 3_655 3_655
O23 Co1 O22 85.60(9) . 3_655
O21 Co1 O22 88.78(9) . .
O21 Co1 O22 91.22(9) 3_655 .
O23 Co1 O22 85.60(9) 3_655 .
O23 Co1 O22 94.40(9) . .
O22 Co1 O22 180.0 3_655 .

loop_
_geom_bond_atom_site_label_1
_geom_bond_atom_site_label_2
_geom_bond_distance
_geom_bond_site_symmetry_2
C1 C6 1.395(4) .
C1 C2 1.400(3) .
C1 N3 1.412(3) .
C2 C3 1.389(4) .
C2 S1 1.778(3) .
C3 C4 1.386(4) .
C3 H3 0.9300 .
C4 C5 1.381(4) .
C4 H4 0.9300 .
C5 C6 1.377(4) .
C5 H5 0.9300 .
C6 H6 0.9300 .
C7 N4 1.314(3) .
C7 C8 1.459(3) .
C7 C9 1.461(3) .
C8 O3 1.229(3) .
C8 N6 1.375(3) .
C9 O1 1.224(3) .
C9 N5 1.371(4) .
C10 O2 1.212(3) .
C10 N5 1.364(4) .
C10 N6 1.372(3) .
N3 N4 1.300(3) .
N3 H3N 0.909(18) .
N5 H5N 0.881(18) .
N6 H6N 0.899(18) .
O1W H1W1 0.833(17) .
O1W H1W2 0.860(17) .
O2W H2W1 0.952(17) .
O2W H2W2 0.873(18) .
O3W H3W1 0.74(4) .
O3W H3W2 0.84(4) .
O4W H4W1 0.890(18) .
O4W H4W2 0.897(18) .
O11 S1 1.444(3) .
O12 S1 1.436(2) .
O13 S1 1.445(2) .
O21 Co1 2.075(2) .
O21 H21A 0.940 .
O21 H21B 0.960 .
O22 Co1 2.088(2) .
O22 H22A 0.888(18) .
O22 H22B 0.890(18) .
O23 Co1 2.088(2) .
O23 H23A 0.876(18) .
O23 H23B 0.874(18) .
Co1 O21 2.075(2) 3_655
Co1 O23 2.088(2) 3_655
Co1 O22 2.088(2) 3_655

loop_
_geom_hbond_atom_site_label_D
_geom_hbond_atom_site_label_H
_geom_hbond_atom_site_label_A
_geom_hbond_distance_DH
_geom_hbond_distance_HA
_geom_hbond_distance_DA
_geom_hbond_angle_DHA
_geom_hbond_site_symmetry_A
O1W H1W1 O2W 0.833(17) 2.32(2) 3.085(6) 153(3) .
O1W H1W2 O2 0.860(17) 2.24(2) 2.994(4) 147(3) 2_566
O2W H2W2 O1 0.873(18) 2.17(2) 2.978(4) 154(3) .
O2W H2W2 O11 0.873(18) 2.44(3) 2.946(4) 118(3) .
N3 H3N O1 0.909(18) 1.98(3) 2.689(3) 133(3) .
N3 H3N O11 0.909(18) 2.13(3) 2.795(3) 129(3) .
O3W H3W1 O12 0.74(4) 2.05(4) 2.754(4) 158(4) 3_666
O3W H3W2 O4W 0.84(4) 1.88(4) 2.685(3) 159(3) 3_665
O4W H4W1 O3 0.890(18) 1.95(2) 2.762(3) 152(3) 2_655
O4W H4W2 O2 0.897(18) 2.04(2) 2.920(3) 168(3) 4_655
N5 H5N O2W 0.881(18) 1.943(19) 2.813(4) 169(3) 2_546
N6 H6N O3 0.899(18) 1.960(19) 2.848(3) 169(3) 3_646
O21 H21A O3W 0.940 1.730 2.652(3) 169.33 .
O21 H21B O22 0.960 2.720 2.913(3) 92.00 .
O21 H21B O23 0.960 2.380 2.921(3) 115.00 .
O22 H22A O3W 0.888(18) 1.90(2) 2.775(3) 170(3) 3_665
O22 H22B O1W 0.890(18) 1.893(19) 2.780(4) 175(3) 3_666
O23 H23A O12 0.876(18) 1.93(2) 2.789(3) 166(3) 1_554
O23 H23B O13 0.874(18) 1.846(19) 2.717(3) 174(3) 1_544
